data_1560428
loop_
_publ_author_name
'Wang, Xin-Fang'
'Zhou, Sheng-Bin'
'Du, Ceng-Ceng'
'Wang, Duo-Zhi'
'Jia, Dianzeng'

_publ_section_title
;
 Seven new Zn(II)/Cd(II) coordination polymers with 2-(hydroxymethyl)-1 H
 -benzo[ d ]imidazole-5-carboxylic acid: Synthesis, structures and
 properties
;
_journal_name_full 'Journal of Solid State Chemistry'
_journal_page_first 72
_journal_page_last 85
_journal_paper_doi 10.1016/j.jssc.2017.04.039
_journal_volume 252
_journal_year 2017
_chemical_formula_sum 'C18 H14 Cd2 N4 O12 S'
_chemical_formula_weight 735.19
_space_group_IT_number 14
_space_group_name_Hall '-P 2ybc'
_space_group_name_H-M_alt 'P 1 21/c 1'
_symmetry_cell_setting monoclinic
_symmetry_space_group_name_H-M 'P 1 21/c 1'
_atom_sites_solution_hydrogens geom
_atom_sites_solution_primary direct
_atom_sites_solution_secondary difmap
_cell_angle_alpha 90.00
_cell_angle_beta 100.2150(10)
_cell_angle_gamma 90.00
_cell_formula_units_Z 2
_cell_length_a 13.9427(5)
_cell_length_b 11.0333(4)
_cell_length_c 7.3723(3)
_cell_measurement_reflns_used 4930
_cell_measurement_temperature 296(2)
_cell_measurement_theta_max 25.21
_cell_measurement_theta_min 2.37
_cell_volume 1116.13(7)
_computing_structure_refinement 'SHELXL-97 (Sheldrick, 2008)'
_computing_structure_solution 'SHELXS-97 (Sheldrick, 2008)'
_diffrn_ambient_temperature 296(2)
_diffrn_measured_fraction_theta_full 0.998
_diffrn_measured_fraction_theta_max 0.998
_diffrn_measurement_device_type CCD
_diffrn_measurement_method '\w scans'
_diffrn_radiation_monochromator graphite
_diffrn_radiation_source 'fine-focus sealed tube'
_diffrn_radiation_type MoK\a
_diffrn_radiation_wavelength 0.71073
_diffrn_reflns_av_R_equivalents 0.0315
_diffrn_reflns_av_sigmaI/netI 0.0281
_diffrn_reflns_limit_h_max 16
_diffrn_reflns_limit_h_min -16
_diffrn_reflns_limit_k_max 11
_diffrn_reflns_limit_k_min -13
_diffrn_reflns_limit_l_max 8
_diffrn_reflns_limit_l_min -8
_diffrn_reflns_number 7215
_diffrn_reflns_theta_full 25.20
_diffrn_reflns_theta_max 25.20
_diffrn_reflns_theta_min 1.48
_exptl_absorpt_coefficient_mu 2.074
_exptl_absorpt_correction_T_max 0.7065
_exptl_absorpt_correction_T_min 0.6582
_exptl_absorpt_correction_type multi-scan
_exptl_absorpt_process_details sadabs
_exptl_crystal_colour colorless
_exptl_crystal_density_diffrn 2.188
_exptl_crystal_density_method 'not measured'
_exptl_crystal_description Block
_exptl_crystal_F_000 716
_exptl_crystal_size_max 0.22
_exptl_crystal_size_mid 0.20
_exptl_crystal_size_min 0.18
_refine_diff_density_max 4.587
_refine_diff_density_min -3.687
_refine_diff_density_rms 0.397
_refine_ls_extinction_method none
_refine_ls_goodness_of_fit_ref 1.015
_refine_ls_hydrogen_treatment mixed
_refine_ls_matrix_type full
_refine_ls_number_parameters 193
_refine_ls_number_reflns 2010
_refine_ls_number_restraints 128
_refine_ls_restrained_S_all 1.372
_refine_ls_R_factor_all 0.1177
_refine_ls_R_factor_gt 0.0575
_refine_ls_shift/su_max 0.000
_refine_ls_shift/su_mean 0.000
_refine_ls_structure_factor_coef Fsqd
_refine_ls_weighting_details 'calc w=1/[\s^2^(Fo^2^)+(0.0000P)^2^+110.3135P] where P=(Fo^2^+2Fc^2^)/3'
_refine_ls_weighting_scheme calc
_refine_ls_wR_factor_gt 0.2920
_refine_ls_wR_factor_ref 0.2920
_reflns_number_gt 1996
_reflns_number_total 2010
_reflns_threshold_expression >2sigma(I)
_cod_data_source_file JSSC-2017-252-72.cif
_cod_data_source_block 7
_cod_depositor_comments
;
The following automatic conversions were performed:

data item '_symmetry_cell_setting' value 'Monoclinic' was changed to
'monoclinic' in accordance with the built-in table derived from the
CIF Core dictionary named 'cif_core.dic' version 2.4.5 last updated
on 2014-11-21.

Automatic conversion script
Id: cif_fix_values 8369 2020-08-20 11:38:08Z andrius 
;
_cod_original_sg_symbol_H-M P21/c
_cod_database_code 1560428

loop_
_symmetry_equiv_pos_as_xyz
'x, y, z'
'-x, y+1/2, -z+1/2'
'-x, -y, -z'
'x, -y-1/2, z-1/2'

loop_
_atom_site_label
_atom_site_type_symbol
_atom_site_fract_x
_atom_site_fract_y
_atom_site_fract_z
_atom_site_U_iso_or_equiv
_atom_site_adp_type
_atom_site_occupancy
_atom_site_symmetry_multiplicity
_atom_site_calc_flag
_atom_site_refinement_flags
_atom_site_disorder_assembly
_atom_site_disorder_group
C1 C -0.1194(13) 0.7390(16) 0.000(2) 0.012(4) Uani 1 1 d U . .
C2 C -0.0207(13) 0.7631(17) 0.103(2) 0.013(4) Uani 1 1 d U . .
C3 C 0.0424(12) 0.6656(16) 0.152(2) 0.009(3) Uani 1 1 d . . .
H3 H 0.0237 0.5863 0.1205 0.011 Uiso 1 1 calc R . .
C4 C 0.1349(13) 0.6931(16) 0.249(3) 0.012(4) Uani 1 1 d . . .
C5 C 0.1637(12) 0.8124(15) 0.296(2) 0.008(3) Uani 1 1 d U . .
C6 C 0.1015(15) 0.9094(18) 0.241(3) 0.021(4) Uani 1 1 d . . .
H6 H 0.1212 0.9892 0.2648 0.025 Uiso 1 1 calc R . .
C7 C 0.0108(14) 0.8817(18) 0.151(3) 0.019(4) Uani 1 1 d . . .
H7 H -0.0332 0.9448 0.1186 0.022 Uiso 1 1 calc R . .
C8 C 0.2836(13) 0.6881(18) 0.403(3) 0.018(4) Uani 1 1 d . . .
C9 C 0.3815(16) 0.642(2) 0.497(4) 0.038(7) Uani 1 1 d . . .
H9A H 0.4309 0.6636 0.4247 0.046 Uiso 1 1 calc R . .
H9B H 0.3989 0.6796 0.6174 0.046 Uiso 1 1 calc R . .
Cd1 Cd 0.25137(10) 0.42117(13) 0.3007(2) 0.0180(5) Uani 1 1 d U . .
N1 N 0.2111(11) 0.6155(14) 0.324(2) 0.018(3) Uani 1 1 d . A .
N2 N 0.2576(11) 0.8057(14) 0.389(2) 0.015(3) Uani 1 1 d . . .
H2 H 0.2937 0.8661 0.4310 0.018 Uiso 1 1 calc R . .
O1 O -0.1816(9) 0.8258(12) -0.0238(18) 0.017(3) Uani 1 1 d U . .
O2 O -0.1367(9) 0.6363(12) -0.0680(18) 0.017(3) Uani 1 1 d U . .
O3 O 0.3772(12) 0.5154(15) 0.515(2) 0.031(3) Uani 1 1 d DU A .
H1O H 0.344(15) 0.49(2) 0.59(3) 0.038 Uiso 1 1 d D . .
O4 O 0.3340(12) 0.2420(15) 0.291(2) 0.035(3) Uani 1 1 d U A .
O5 O 0.342(2) 0.484(3) 0.071(4) 0.0216(16) Uani 0.50 1 d PU A -1
O6 O 0.509(2) 0.549(3) 0.212(4) 0.025(5) Uani 0.50 1 d PU A -1
O7 O 0.457(2) 0.506(3) -0.112(4) 0.026(5) Uani 0.50 1 d PU A -1
O8 O 0.467(2) 0.346(3) 0.115(4) 0.029(5) Uani 0.50 1 d PU A -1
S1 S 0.4445(6) 0.4753(8) 0.0774(12) 0.0120(17) Uani 0.50 1 d PU A -1

loop_
_atom_site_aniso_label
_atom_site_aniso_U_11
_atom_site_aniso_U_22
_atom_site_aniso_U_33
_atom_site_aniso_U_23
_atom_site_aniso_U_13
_atom_site_aniso_U_12
C1 0.012(4) 0.012(4) 0.012(4) 0.0000(10) 0.0022(12) 0.0000(10)
C2 0.013(4) 0.013(4) 0.013(4) -0.0002(10) 0.0023(12) 0.0001(10)
C3 0.014(8) 0.009(8) 0.004(8) -0.002(7) 0.002(6) -0.003(7)
C4 0.013(9) 0.007(8) 0.015(9) 0.000(7) -0.004(7) -0.002(7)
C5 0.008(3) 0.008(3) 0.008(3) -0.0001(10) 0.0016(11) 0.0000(10)
C6 0.026(10) 0.010(9) 0.026(11) -0.002(8) 0.002(8) -0.003(8)
C7 0.013(9) 0.017(10) 0.025(11) 0.001(8) 0.002(8) 0.000(7)
C8 0.013(9) 0.021(10) 0.014(9) 0.007(8) -0.010(7) -0.004(8)
C9 0.018(11) 0.020(11) 0.065(18) -0.004(12) -0.023(11) -0.003(9)
Cd1 0.0149(7) 0.0134(7) 0.0237(8) 0.0038(7) -0.0017(5) -0.0009(6)
N1 0.010(7) 0.015(8) 0.026(9) 0.003(7) -0.002(7) 0.001(6)
N2 0.018(8) 0.013(8) 0.013(8) -0.005(7) 0.001(6) -0.003(6)
O1 0.019(6) 0.021(6) 0.012(5) -0.004(5) 0.005(5) 0.008(5)
O2 0.017(3) 0.017(3) 0.017(3) -0.0002(10) 0.0030(11) 0.0001(10)
O3 0.031(3) 0.031(3) 0.031(3) 0.0000(10) 0.0049(11) 0.0000(10)
O4 0.044(7) 0.028(7) 0.030(7) 0.000(6) -0.001(6) 0.016(6)
O5 0.0215(18) 0.021(2) 0.0218(17) 0.0000(10) 0.0032(11) 0.0002(10)
O6 0.027(8) 0.023(9) 0.024(9) 0.001(8) 0.003(8) -0.004(8)
O7 0.026(5) 0.026(5) 0.026(5) 0.0000(10) 0.0046(13) 0.0000(10)
O8 0.029(5) 0.029(5) 0.029(5) 0.0000(10) 0.0051(13) 0.0001(10)
S1 0.0121(19) 0.0124(19) 0.0117(19) 0.0001(10) 0.0021(10) 0.0003(10)

loop_
_atom_type_symbol
_atom_type_description
_atom_type_scat_dispersion_real
_atom_type_scat_dispersion_imag
_atom_type_scat_source
C C 0.0033 0.0016 'International Tables Vol C Tables 4.2.6.8 and 6.1.1.4'
H H 0.0000 0.0000 'International Tables Vol C Tables 4.2.6.8 and 6.1.1.4'
Cd Cd -0.8075 1.2024 'International Tables Vol C Tables 4.2.6.8 and 6.1.1.4'
N N 0.0061 0.0033 'International Tables Vol C Tables 4.2.6.8 and 6.1.1.4'
O O 0.0106 0.0060 'International Tables Vol C Tables 4.2.6.8 and 6.1.1.4'
S S 0.1246 0.1234 'International Tables Vol C Tables 4.2.6.8 and 6.1.1.4'

loop_
_geom_angle_atom_site_label_1
_geom_angle_atom_site_label_2
_geom_angle_atom_site_label_3
_geom_angle
_geom_angle_site_symmetry_1
_geom_angle_site_symmetry_3
O2 C1 O1 123.3(17) . .
O2 C1 C2 117.9(16) . .
O1 C1 C2 118.8(16) . .
C3 C2 C7 119.9(16) . .
C3 C2 C1 118.8(16) . .
C7 C2 C1 121.3(16) . .
C4 C3 C2 116.6(16) . .
C4 C3 H3 121.7 . .
C2 C3 H3 121.7 . .
C3 C4 N1 129.6(16) . .
C3 C4 C5 122.0(16) . .
N1 C4 C5 108.4(15) . .
N2 C5 C6 132.8(17) . .
N2 C5 C4 106.2(15) . .
C6 C5 C4 121.0(16) . .
C7 C6 C5 116.6(18) . .
C7 C6 H6 121.7 . .
C5 C6 H6 121.7 . .
C6 C7 C2 123.8(18) . .
C6 C7 H7 118.1 . .
C2 C7 H7 118.1 . .
N1 C8 N2 111.8(16) . .
N1 C8 C9 123.6(18) . .
N2 C8 C9 124.6(17) . .
O3 C9 C8 109.1(17) . .
O3 C9 H9A 109.9 . .
C8 C9 H9A 109.9 . .
O3 C9 H9B 109.9 . .
C8 C9 H9B 109.9 . .
H9A C9 H9B 108.3 . .
O2 Cd1 N1 100.2(5) 3_565 .
O2 Cd1 O4 91.6(5) 3_565 .
N1 Cd1 O4 164.7(6) . .
O2 Cd1 O1 94.8(5) 3_565 2_545
N1 Cd1 O1 103.9(6) . 2_545
O4 Cd1 O1 84.6(6) . 2_545
O2 Cd1 O3 169.2(5) 3_565 .
N1 Cd1 O3 72.3(6) . .
O4 Cd1 O3 94.7(6) . .
O1 Cd1 O3 94.6(5) 2_545 .
O2 Cd1 O5 86.1(7) 3_565 .
N1 Cd1 O5 86.8(8) . .
O4 Cd1 O5 84.3(8) . .
O1 Cd1 O5 168.9(8) 2_545 .
O3 Cd1 O5 85.7(8) . .
C8 N1 C4 105.4(15) . .
C8 N1 Cd1 115.3(12) . .
C4 N1 Cd1 138.0(12) . .
C8 N2 C5 108.1(15) . .
C8 N2 H2 125.9 . .
C5 N2 H2 125.9 . .
C1 O1 Cd1 127.2(12) . 2
C1 O2 Cd1 129.1(12) . 3_565
C9 O3 Cd1 114.1(13) . .
C9 O3 H1O 119(10) . .
Cd1 O3 H1O 81(10) . .
S1 O5 Cd1 127.3(17) . .
O5 S1 O6 118.5(17) . .
O5 S1 O8 104.6(18) . .
O6 S1 O8 109.0(18) . .
O5 S1 O7 103.7(17) . .
O6 S1 O7 110.5(18) . .
O8 S1 O7 110.2(18) . .

loop_
_geom_bond_atom_site_label_1
_geom_bond_atom_site_label_2
_geom_bond_distance
_geom_bond_site_symmetry_2
C1 O2 1.24(2) .
C1 O1 1.28(2) .
C1 C2 1.47(2) .
C2 C3 1.40(2) .
C2 C7 1.40(3) .
C3 C4 1.39(2) .
C3 H3 0.9300 .
C4 N1 1.40(2) .
C4 C5 1.40(2) .
C5 N2 1.37(2) .
C5 C6 1.39(3) .
C6 C7 1.36(3) .
C6 H6 0.9300 .
C7 H7 0.9300 .
C8 N1 1.34(2) .
C8 N2 1.35(3) .
C8 C9 1.50(3) .
C9 O3 1.41(3) .
C9 H9A 0.9700 .
C9 H9B 0.9700 .
Cd1 O2 2.220(13) 3_565
Cd1 N1 2.230(16) .
Cd1 O4 2.295(15) .
Cd1 O1 2.308(12) 2_545
Cd1 O3 2.382(17) .
Cd1 O5 2.39(3) .
N2 H2 0.8600 .
O1 Cd1 2.308(12) 2
O2 Cd1 2.220(13) 3_565
O3 H1O 0.84(2) .
O5 S1 1.43(3) .
O6 S1 1.46(3) .
O7 S1 1.48(3) .
O8 S1 1.47(3) .

loop_
_geom_torsion_atom_site_label_1
_geom_torsion_atom_site_label_2
_geom_torsion_atom_site_label_3
_geom_torsion_atom_site_label_4
_geom_torsion
_geom_torsion_site_symmetry_1
_geom_torsion_site_symmetry_2
_geom_torsion_site_symmetry_3
_geom_torsion_site_symmetry_4
O2 C1 C2 C3 -13(3) . . . .
O1 C1 C2 C3 170.7(16) . . . .
O2 C1 C2 C7 166.9(17) . . . .
O1 C1 C2 C7 -10(3) . . . .
C7 C2 C3 C4 1(3) . . . .
C1 C2 C3 C4 -179.9(16) . . . .
C2 C3 C4 N1 176.6(19) . . . .
C2 C3 C4 C5 0(3) . . . .
C3 C4 C5 N2 -179.6(17) . . . .
N1 C4 C5 N2 3(2) . . . .
C3 C4 C5 C6 -2(3) . . . .
N1 C4 C5 C6 -179.4(17) . . . .
N2 C5 C6 C7 -179.3(19) . . . .
C4 C5 C6 C7 4(3) . . . .
C5 C6 C7 C2 -3(3) . . . .
C3 C2 C7 C6 1(3) . . . .
C1 C2 C7 C6 -178.1(19) . . . .
N1 C8 C9 O3 -10(3) . . . .
N2 C8 C9 O3 169(2) . . . .
N2 C8 N1 C4 2(2) . . . .
C9 C8 N1 C4 -179(2) . . . .
N2 C8 N1 Cd1 171.4(13) . . . .
C9 C8 N1 Cd1 -9(3) . . . .
C3 C4 N1 C8 180(2) . . . .
C5 C4 N1 C8 -3(2) . . . .
C3 C4 N1 Cd1 14(3) . . . .
C5 C4 N1 Cd1 -168.5(14) . . . .
O2 Cd1 N1 C8 -156.4(14) 3_565 . . .
O4 Cd1 N1 C8 -17(3) . . . .
O1 Cd1 N1 C8 106.1(14) 2_545 . . .
O3 Cd1 N1 C8 15.7(14) . . . .
O5 Cd1 N1 C8 -70.8(15) . . . .
O2 Cd1 N1 C4 8(2) 3_565 . . .
O4 Cd1 N1 C4 148(2) . . . .
O1 Cd1 N1 C4 -89(2) 2_545 . . .
O3 Cd1 N1 C4 -180(2) . . . .
O5 Cd1 N1 C4 94(2) . . . .
N1 C8 N2 C5 0(2) . . . .
C9 C8 N2 C5 -180(2) . . . .
C6 C5 N2 C8 -179(2) . . . .
C4 C5 N2 C8 -1(2) . . . .
O2 C1 O1 Cd1 116.1(17) . . . 2
C2 C1 O1 Cd1 -67(2) . . . 2
O1 C1 O2 Cd1 19(3) . . . 3_565
C2 C1 O2 Cd1 -157.6(12) . . . 3_565
C8 C9 O3 Cd1 23(3) . . . .
O2 Cd1 O3 C9 25(4) 3_565 . . .
N1 Cd1 O3 C9 -21.7(17) . . . .
O4 Cd1 O3 C9 150.2(18) . . . .
O1 Cd1 O3 C9 -124.9(18) 2_545 . . .
O5 Cd1 O3 C9 66.3(19) . . . .
O2 Cd1 O5 S1 -142(2) 3_565 . . .
N1 Cd1 O5 S1 117(2) . . . .
O4 Cd1 O5 S1 -50(2) . . . .
O1 Cd1 O5 S1 -47(5) 2_545 . . .
O3 Cd1 O5 S1 45(2) . . . .
Cd1 O5 S1 O6 -67(3) . . . .
Cd1 O5 S1 O8 54(2) . . . .
Cd1 O5 S1 O7 169.8(19) . . . .
